data_4020401
loop_
_publ_author_name
'Kevin L. Jantzi'
'Craig L. Puckett'
'Ilia A. Guzei'
'Hans J. Reich'

_publ_section_title
;
 Solution Structure and Chelation Properties
 of 2-Thienyllithium Reagents
;
_journal_name_full 'Journal of Organic Chemistry'
_journal_page_first 7520
_journal_page_last 7529
_journal_paper_doi 10.1021/jo050592+
_journal_volume 70
_journal_year 2005
_chemical_formula_sum 'C20 H30 Li2 O4 S2'
_chemical_formula_weight 412.44
_space_group_IT_number 2
_symmetry_cell_setting triclinic
_symmetry_space_group_name_Hall '-P 1'
_symmetry_space_group_name_H-M 'P -1'
_cell_angle_alpha 101.308(4)
_cell_angle_beta 106.610(4)
_cell_angle_gamma 113.598(4)
_cell_formula_units_Z 1
_cell_length_a 8.047(2)
_cell_length_b 8.266(2)
_cell_length_c 10.044(3)
_cell_measurement_temperature 100(2)
_cell_volume 548.8(3)
_diffrn_ambient_temperature 100(2)
_exptl_crystal_density_diffrn 1.248
_cod_database_code 4020401

loop_
_symmetry_equiv_pos_as_xyz
'x, y, z'
'-x, -y, -z'

loop_
_atom_site_label
_atom_site_type_symbol
_atom_site_fract_x
_atom_site_fract_y
_atom_site_fract_z
_atom_site_U_iso_or_equiv
_atom_site_adp_type
_atom_site_occupancy
_atom_site_symmetry_multiplicity
_atom_site_calc_flag
_atom_site_refinement_flags
_atom_site_disorder_assembly
_atom_site_disorder_group
S1 S 0.18989(5) 0.47976(5) 0.70043(4) 0.02390(19) Uani 1 1 d . . .
O1 O 0.82069(16) 0.62572(16) 0.94857(14) 0.0260(3) Uani 1 1 d . . .
O2 O 0.51886(16) 0.17560(15) 0.83313(13) 0.0245(3) Uani 1 1 d . . .
Li1 Li 0.5873(4) 0.4276(4) 0.9520(3) 0.0232(6) Uani 1 1 d . . .
C1 C 0.2706(3) 0.5631(3) 0.5741(2) 0.0299(4) Uani 1 1 d . . .
H1 H 0.1878 0.5543 0.4810 0.036 Uiso 1 1 calc R . .
C2 C 0.4723(3) 0.6438(2) 0.6289(2) 0.0284(4) Uani 1 1 d . . .
H2 H 0.5488 0.6979 0.5772 0.034 Uiso 1 1 calc R . .
C3 C 0.5556(2) 0.6381(2) 0.77291(19) 0.0237(4) Uani 1 1 d . . .
C4 C 0.4225(2) 0.5531(2) 0.83321(18) 0.0215(3) Uani 1 1 d . . .
C5 C 0.7759(3) 0.7236(3) 0.8545(2) 0.0355(5) Uani 1 1 d . . .
H5A H 0.8368 0.7179 0.7821 0.043 Uiso 1 1 calc R . .
H5B H 0.8325 0.8579 0.9148 0.043 Uiso 1 1 calc R . .
C6 C 1.0265(3) 0.7182(3) 1.0443(2) 0.0362(5) Uani 1 1 d . . .
H6A H 1.1051 0.7329 0.9845 0.054 Uiso 1 1 calc R . .
H6B H 1.0509 0.6425 1.1034 0.054 Uiso 1 1 calc R . .
H6C H 1.0647 0.8428 1.1108 0.054 Uiso 1 1 calc R . .
C7 C 0.4934(3) 0.1370(3) 0.6804(2) 0.0290(4) Uani 1 1 d . . .
H7A H 0.5442 0.0504 0.6525 0.035 Uiso 1 1 calc R . .
H7B H 0.5657 0.2553 0.6644 0.035 Uiso 1 1 calc R . .
C8 C 0.2707(3) 0.0456(3) 0.5883(2) 0.0299(4) Uani 1 1 d . . .
H8A H 0.2268 -0.0625 0.4989 0.036 Uiso 1 1 calc R . .
H8B H 0.2352 0.1380 0.5571 0.036 Uiso 1 1 calc R . .
C9 C 0.1770(2) -0.0209(2) 0.6954(2) 0.0294(4) Uani 1 1 d . . .
H9A H 0.1116 0.0515 0.7224 0.035 Uiso 1 1 calc R . .
H9B H 0.0782 -0.1569 0.6500 0.035 Uiso 1 1 calc R . .
C10 C 0.3519(3) 0.0170(2) 0.8307(2) 0.0280(4) Uani 1 1 d . . .
H10A H 0.3305 0.0483 0.9225 0.034 Uiso 1 1 calc R . .
H10B H 0.3728 -0.0942 0.8208 0.034 Uiso 1 1 calc R . .

loop_
_atom_site_aniso_label
_atom_site_aniso_U_11
_atom_site_aniso_U_22
_atom_site_aniso_U_33
_atom_site_aniso_U_23
_atom_site_aniso_U_13
_atom_site_aniso_U_12
S1 0.0191(3) 0.0215(3) 0.0228(3) 0.00562(18) 0.00111(18) 0.00850(19)
O1 0.0143(6) 0.0232(6) 0.0363(7) 0.0120(5) 0.0063(5) 0.0075(5)
O2 0.0211(6) 0.0184(6) 0.0237(6) 0.0034(5) 0.0039(5) 0.0058(5)
Li1 0.0191(12) 0.0195(13) 0.0243(13) 0.0056(10) 0.0055(10) 0.0068(10)
C1 0.0372(10) 0.0304(9) 0.0207(8) 0.0083(7) 0.0062(7) 0.0193(8)
C2 0.0368(10) 0.0272(9) 0.0291(9) 0.0124(7) 0.0159(8) 0.0196(7)
C3 0.0227(8) 0.0202(8) 0.0285(8) 0.0102(7) 0.0085(7) 0.0112(6)
C4 0.0176(7) 0.0174(7) 0.0225(8) 0.0064(6) 0.0027(6) 0.0063(6)
C5 0.0226(9) 0.0339(10) 0.0505(12) 0.0280(9) 0.0122(8) 0.0101(8)
C6 0.0158(8) 0.0264(9) 0.0529(12) 0.0125(9) 0.0028(8) 0.0063(7)
C7 0.0250(8) 0.0288(9) 0.0264(9) 0.0054(7) 0.0093(7) 0.0099(7)
C8 0.0253(9) 0.0332(9) 0.0227(8) 0.0077(7) 0.0049(7) 0.0110(7)
C9 0.0219(8) 0.0266(10) 0.0279(9) 0.0055(7) 0.0063(7) 0.0055(7)
C10 0.0293(9) 0.0173(8) 0.0269(8) 0.0066(6) 0.0068(7) 0.0053(7)

loop_
_geom_bond_atom_site_label_1
_geom_bond_atom_site_label_2
_geom_bond_distance
_geom_bond_site_symmetry_2
_geom_bond_publ_flag
S1 C1 1.7208(19) . ?
S1 C4 1.7311(17) . ?
O1 C5 1.420(2) . ?
O1 C6 1.428(2) . ?
O1 Li1 1.951(3) . ?
O2 C7 1.439(2) . ?
O2 C10 1.443(2) . ?
O2 Li1 1.949(3) . ?
Li1 C4 2.158(3) 2_667 ?
Li1 C4 2.223(3) . ?
Li1 Li1 2.451(5) 2_667 ?
C1 C2 1.364(3) . ?
C2 C3 1.429(2) . ?
C3 C4 1.394(2) . ?
C3 C5 1.501(2) . ?
C4 Li1 2.158(3) 2_667 ?
C7 C8 1.527(2) . ?
C8 C9 1.546(2) . ?
C9 C10 1.520(2) . ?
